data_7012078
loop_
_publ_author_name
'Andrei S. Batsanov'
'St\'ephanie M. Cornet'
'Keith B. Dillon'
'Andr\'es E. Goeta'
'Paul Hazendonk'
'Amber L. Thompson'

_publ_section_title
;
 New group 15 compounds containing the
 2,4,6-(CF3)3C6H2&#x00A0;(fluoromes = Ar),
 2,6-(CF3)2C6H3&#x00A0;(fluoroxyl = Ar') or
 2,4-(CF3)2C6H3&#x00A0;(Ar&#x2033;) ligands
;
_journal_issue 24
_journal_name_full 'J. Chem. Soc., Dalton Trans.'
_journal_page_first 4622
_journal_page_last 4628
_journal_paper_doi 10.1039/b207327g
_journal_year 2002
_chemical_formula_moiety 'C18 H4 Cl F18 P'
_chemical_formula_sum 'C18 H4 Cl F18 P'
_chemical_formula_weight 628.63
_chemical_name_common 'Symmetric phosphorous chloride'
_chemical_name_systematic
; 
Chloro-bis-(2,4,6-tris-trifluoromethyl-phenyl)-phosphane 
;
_space_group_IT_number 14
_symmetry_cell_setting monoclinic
_symmetry_space_group_name_Hall '-P 2yn'
_symmetry_space_group_name_H-M 'P 1 21/n 1'
_atom_sites_solution_hydrogens geom
_atom_sites_solution_primary direct
_atom_sites_solution_secondary difmap
_cell_angle_alpha 90.00
_cell_angle_beta 94.572(2)
_cell_angle_gamma 90.00
_cell_formula_units_Z 4
_cell_length_a 8.0347(6)
_cell_length_b 8.5325(6)
_cell_length_c 29.833(2)
_cell_measurement_reflns_used 4354
_cell_measurement_temperature 120(2)
_cell_measurement_theta_max 54.826
_cell_measurement_theta_min 4.966
_cell_volume 2038.7(2)
_computing_cell_refinement 'SMART-NT V5.0 (Bruker, 1998)'
_computing_data_collection 'SMART-NT V5.0 (Bruker, 1998)'
_computing_data_reduction 'SMART-NT V5.0 (Bruker, 1998)'
_computing_molecular_graphics 'Bruker SHELXTL'
_computing_publication_material 'Bruker SHELXTL'
_computing_structure_refinement 'SHELXL-97 (Sheldrick, 1997)'
_computing_structure_solution 'SHELXS-97 (Sheldrick, 1990)'
_diffrn_ambient_temperature 120(2)
_diffrn_detector_area_resol_mean 8
_diffrn_measured_fraction_theta_full 0.999
_diffrn_measured_fraction_theta_max 0.999
_diffrn_measurement_device_type 'Bruker SMART CCD 1K area detector'
_diffrn_measurement_method \w-scans
_diffrn_radiation_monochromator graphite
_diffrn_radiation_source 'fine-focus sealed tube'
_diffrn_radiation_type MoK\a
_diffrn_radiation_wavelength 0.71073
_diffrn_reflns_av_R_equivalents 0.0486
_diffrn_reflns_av_sigmaI/netI 0.0506
_diffrn_reflns_limit_h_max 8
_diffrn_reflns_limit_h_min -10
_diffrn_reflns_limit_k_max 11
_diffrn_reflns_limit_k_min -11
_diffrn_reflns_limit_l_max 38
_diffrn_reflns_limit_l_min -36
_diffrn_reflns_number 14831
_diffrn_reflns_theta_full 27.48
_diffrn_reflns_theta_max 27.48
_diffrn_reflns_theta_min 2.48
_exptl_absorpt_coefficient_mu 0.436
_exptl_absorpt_correction_T_max 0.996
_exptl_absorpt_correction_T_min 0.956
_exptl_absorpt_correction_type multi-scan
_exptl_absorpt_process_details 'SADABS (G.M.Sheldrick, 1998)'
_exptl_crystal_colour colourless
_exptl_crystal_density_diffrn 2.048
_exptl_crystal_density_meas ?
_exptl_crystal_density_method .
_exptl_crystal_description plate
_exptl_crystal_F_000 1224
_exptl_crystal_size_max 0.1
_exptl_crystal_size_mid 0.08
_exptl_crystal_size_min 0.01
_refine_diff_density_max 0.750
_refine_diff_density_min -0.488
_refine_diff_density_rms 0.080
_refine_ls_extinction_method none
_refine_ls_goodness_of_fit_ref 1.044
_refine_ls_hydrogen_treatment constr
_refine_ls_matrix_type full
_refine_ls_number_parameters 343
_refine_ls_number_reflns 4678
_refine_ls_number_restraints 0
_refine_ls_restrained_S_all 1.044
_refine_ls_R_factor_all 0.0761
_refine_ls_R_factor_gt 0.0430
_refine_ls_shift/su_max 0.001
_refine_ls_shift/su_mean 0.000
_refine_ls_structure_factor_coef Fsqd
_refine_ls_weighting_details 'calc w=1/[\s^2^(Fo^2^)+(0.0447P)^2^+1.7213P] where P=(Fo^2^+2Fc^2^)/3'
_refine_ls_weighting_scheme calc
_refine_ls_wR_factor_gt 0.0952
_refine_ls_wR_factor_ref 0.1087
_reflns_number_gt 3233
_reflns_number_total 4678
_reflns_threshold_expression I>2\s(I)
_cod_data_source_file b207327g.txt
_cod_data_source_block 2
_cod_depositor_comments
;
The following automatic conversions were performed:
'_symmetry_cell_setting' value 'Monoclinic' changed to 'monoclinic'
according to '/home/saulius/struct/CIF-dictionaries/cif_core.dic'
dictionary named 'cif_core.dic' version 2.4.1 from 2010-06-29.

Automatic conversion script
Id: cif_fix_enum 1527 2010-12-29 10:47:43Z saulius 
;
_cod_original_cell_volume 2038.7(3)
_cod_original_sg_symbol_H-M P2(1)/n
_cod_database_code 7012078

loop_
_symmetry_equiv_pos_as_xyz
'x, y, z'
'-x+1/2, y+1/2, -z+1/2'
'-x, -y, -z'
'x-1/2, -y-1/2, z-1/2'

loop_
_atom_site_label
_atom_site_type_symbol
_atom_site_fract_x
_atom_site_fract_y
_atom_site_fract_z
_atom_site_U_iso_or_equiv
_atom_site_adp_type
_atom_site_occupancy
_atom_site_symmetry_multiplicity
_atom_site_calc_flag
_atom_site_refinement_flags
_atom_site_disorder_assembly
_atom_site_disorder_group
Cl1 Cl 0.46529(9) 0.30914(8) 0.10311(2) 0.02428(17) Uani 1 1 d . . .
P1 P 0.29447(9) 0.47186(9) 0.12207(2) 0.01659(16) Uani 1 1 d . . .
C11 C 0.2747(3) 0.6130(3) 0.07346(9) 0.0150(5) Uani 1 1 d . . .
C12 C 0.2544(3) 0.5560(3) 0.02866(9) 0.0149(5) Uani 1 1 d . . .
C13 C 0.2463(3) 0.6575(3) -0.00793(9) 0.0161(6) Uani 1 1 d . . .
H13A H 0.2395 0.6171 -0.0370 0.019 Uiso 1 1 calc R . .
C14 C 0.2483(3) 0.8179(3) -0.00150(9) 0.0175(6) Uani 1 1 d . . .
C15 C 0.2498(3) 0.8777(3) 0.04168(9) 0.0187(6) Uani 1 1 d . . .
H15A H 0.2438 0.9854 0.0461 0.022 Uiso 1 1 calc R . .
C16 C 0.2602(3) 0.7767(3) 0.07840(9) 0.0172(6) Uani 1 1 d . . .
C17 C 0.2245(3) 0.3856(3) 0.01539(9) 0.0172(6) Uani 1 1 d . . .
F11 F 0.1227(2) 0.37766(19) -0.02251(5) 0.0205(4) Uani 1 1 d . . .
F12 F 0.1489(2) 0.30406(19) 0.04646(5) 0.0205(4) Uani 1 1 d . . .
F13 F 0.3635(2) 0.30809(19) 0.00668(5) 0.0216(4) Uani 1 1 d . . .
C18 C 0.2387(4) 0.9277(3) -0.04126(10) 0.0198(6) Uani 1 1 d . . .
F14 F 0.3885(2) 0.9912(2) -0.04718(6) 0.0323(5) Uani 1 1 d . . .
F15 F 0.1344(2) 1.0467(2) -0.03562(6) 0.0288(4) Uani 1 1 d . . .
F16 F 0.1874(2) 0.8563(2) -0.07957(6) 0.0314(4) Uani 1 1 d . . .
C19 C 0.2528(4) 0.8565(3) 0.12321(10) 0.0216(6) Uani 1 1 d . . .
F17 F 0.1654(2) 0.9902(2) 0.11981(6) 0.0305(4) Uani 1 1 d . . .
F18 F 0.4035(2) 0.8940(2) 0.14268(6) 0.0273(4) Uani 1 1 d . . .
F19 F 0.1774(2) 0.7659(2) 0.15256(5) 0.0253(4) Uani 1 1 d . . .
C21 C 0.4432(3) 0.5530(3) 0.16841(9) 0.0166(6) Uani 1 1 d . . .
C22 C 0.6044(3) 0.6132(3) 0.16618(9) 0.0166(6) Uani 1 1 d . . .
C23 C 0.7055(4) 0.6496(3) 0.20506(9) 0.0188(6) Uani 1 1 d . . .
H23A H 0.8111 0.6920 0.2027 0.023 Uiso 1 1 calc R . .
C24 C 0.6500(4) 0.6232(3) 0.24682(9) 0.0192(6) Uani 1 1 d . . .
C25 C 0.4928(4) 0.5609(3) 0.25046(9) 0.0187(6) Uani 1 1 d . . .
H25A H 0.4558 0.5418 0.2787 0.022 Uiso 1 1 calc R . .
C26 C 0.3902(3) 0.5267(3) 0.21212(9) 0.0183(6) Uani 1 1 d . . .
C27 C 0.6954(4) 0.6392(3) 0.12383(10) 0.0206(6) Uani 1 1 d . . .
F21 F 0.8129(2) 0.5303(2) 0.12036(6) 0.0313(4) Uani 1 1 d . . .
F22 F 0.7762(2) 0.7769(2) 0.12590(6) 0.0366(5) Uani 1 1 d . . .
F23 F 0.6002(2) 0.6391(2) 0.08565(5) 0.0282(4) Uani 1 1 d . . .
C28 C 0.7583(4) 0.6585(4) 0.28905(10) 0.0240(7) Uani 1 1 d . . .
F24 F 0.7738(4) 0.5386(3) 0.31619(8) 0.0690(9) Uani 1 1 d . . .
F25 F 0.9112(3) 0.7026(3) 0.28099(7) 0.0590(7) Uani 1 1 d . . .
F26 F 0.6992(3) 0.7762(3) 0.31169(8) 0.0657(8) Uani 1 1 d . . .
C29 C 0.2252(4) 0.4485(4) 0.21998(10) 0.0235(6) Uani 1 1 d . . .
F27 F 0.2021(2) 0.4378(3) 0.26380(6) 0.0361(5) Uani 1 1 d . . .
F28 F 0.0919(2) 0.5236(2) 0.20103(6) 0.0305(4) Uani 1 1 d . . .
F29 F 0.2193(2) 0.3005(2) 0.20408(6) 0.0312(4) Uani 1 1 d . . .

loop_
_atom_site_aniso_label
_atom_site_aniso_U_11
_atom_site_aniso_U_22
_atom_site_aniso_U_33
_atom_site_aniso_U_23
_atom_site_aniso_U_13
_atom_site_aniso_U_12
Cl1 0.0299(4) 0.0215(4) 0.0206(4) -0.0024(3) -0.0032(3) 0.0085(3)
P1 0.0186(4) 0.0173(3) 0.0138(3) 0.0008(3) 0.0006(3) 0.0002(3)
C11 0.0114(13) 0.0181(13) 0.0151(13) 0.0003(11) -0.0004(10) 0.0010(10)
C12 0.0108(12) 0.0165(13) 0.0177(14) -0.0008(11) 0.0019(10) -0.0002(10)
C13 0.0118(13) 0.0220(14) 0.0145(13) -0.0009(11) 0.0010(11) 0.0000(11)
C14 0.0149(13) 0.0184(14) 0.0192(14) 0.0013(11) 0.0018(11) 0.0017(11)
C15 0.0162(14) 0.0163(14) 0.0236(15) -0.0013(11) 0.0013(12) -0.0001(11)
C16 0.0137(13) 0.0179(14) 0.0197(14) -0.0018(11) 0.0004(11) 0.0008(11)
C17 0.0163(14) 0.0191(14) 0.0161(13) 0.0009(11) 0.0014(11) 0.0017(11)
F11 0.0229(9) 0.0207(8) 0.0171(8) -0.0033(7) -0.0034(7) -0.0026(7)
F12 0.0229(9) 0.0198(8) 0.0189(8) 0.0020(7) 0.0022(7) -0.0051(7)
F13 0.0203(9) 0.0204(8) 0.0242(9) -0.0033(7) 0.0021(7) 0.0045(7)
C18 0.0200(15) 0.0179(14) 0.0217(15) 0.0020(12) 0.0026(12) 0.0028(11)
F14 0.0249(10) 0.0354(11) 0.0374(11) 0.0152(8) 0.0067(8) -0.0047(8)
F15 0.0348(10) 0.0232(9) 0.0290(10) 0.0080(8) 0.0070(8) 0.0115(8)
F16 0.0500(12) 0.0264(9) 0.0170(9) 0.0032(7) -0.0016(8) 0.0011(9)
C19 0.0260(16) 0.0180(14) 0.0207(15) -0.0028(12) 0.0004(13) 0.0050(12)
F17 0.0451(11) 0.0226(9) 0.0235(9) -0.0038(7) 0.0003(8) 0.0164(8)
F18 0.0313(10) 0.0253(9) 0.0237(9) -0.0053(7) -0.0069(8) -0.0033(8)
F19 0.0299(10) 0.0275(9) 0.0193(9) -0.0002(7) 0.0061(7) 0.0044(8)
C21 0.0181(14) 0.0166(13) 0.0150(13) 0.0017(11) -0.0001(11) 0.0052(11)
C22 0.0182(14) 0.0165(13) 0.0155(13) 0.0016(11) 0.0045(11) 0.0013(11)
C23 0.0168(14) 0.0178(14) 0.0216(15) 0.0005(11) 0.0000(11) 0.0002(11)
C24 0.0249(15) 0.0137(13) 0.0182(14) 0.0004(11) -0.0025(12) 0.0031(11)
C25 0.0239(15) 0.0174(14) 0.0150(13) 0.0004(11) 0.0022(11) 0.0038(12)
C26 0.0180(14) 0.0182(14) 0.0190(14) 0.0026(11) 0.0035(11) 0.0021(11)
C27 0.0164(14) 0.0240(15) 0.0213(15) 0.0035(12) 0.0008(12) 0.0008(12)
F21 0.0243(9) 0.0462(11) 0.0245(9) 0.0055(9) 0.0080(8) 0.0136(9)
F22 0.0439(12) 0.0362(11) 0.0312(10) 0.0009(9) 0.0126(9) -0.0186(9)
F23 0.0186(9) 0.0500(12) 0.0159(8) 0.0067(8) 0.0015(7) -0.0020(8)
C28 0.0301(17) 0.0223(15) 0.0187(14) -0.0006(12) -0.0033(13) -0.0009(13)
F24 0.104(2) 0.0419(13) 0.0515(14) 0.0259(11) -0.0517(15) -0.0286(13)
F25 0.0406(13) 0.104(2) 0.0305(11) -0.0071(12) -0.0075(10) -0.0282(13)
F26 0.0678(17) 0.0721(17) 0.0526(15) -0.0422(13) -0.0245(13) 0.0257(14)
C29 0.0246(16) 0.0299(17) 0.0165(14) 0.0043(12) 0.0054(12) -0.0031(13)
F27 0.0344(11) 0.0574(13) 0.0178(9) 0.0072(9) 0.0089(8) -0.0098(10)
F28 0.0183(9) 0.0428(11) 0.0308(10) 0.0060(8) 0.0047(8) 0.0010(8)
F29 0.0336(10) 0.0268(10) 0.0337(10) 0.0054(8) 0.0062(8) -0.0092(8)

loop_
_atom_type_symbol
_atom_type_description
_atom_type_scat_dispersion_real
_atom_type_scat_dispersion_imag
_atom_type_scat_source
C C 0.0033 0.0016 'International Tables Vol C Tables 4.2.6.8 and 6.1.1.4'
H H 0.0000 0.0000 'International Tables Vol C Tables 4.2.6.8 and 6.1.1.4'
F F 0.0171 0.0103 'International Tables Vol C Tables 4.2.6.8 and 6.1.1.4'
P P 0.1023 0.0942 'International Tables Vol C Tables 4.2.6.8 and 6.1.1.4'
Cl Cl 0.1484 0.1585 'International Tables Vol C Tables 4.2.6.8 and 6.1.1.4'

loop_
_geom_angle_atom_site_label_1
_geom_angle_atom_site_label_2
_geom_angle_atom_site_label_3
_geom_angle
_geom_angle_site_symmetry_1
_geom_angle_site_symmetry_3
_geom_angle_publ_flag
C11 P1 C21 109.87(12) . . ?
C11 P1 Cl1 103.68(9) . . ?
C21 P1 Cl1 92.95(9) . . ?
C16 C11 C12 115.7(2) . . ?
C16 C11 P1 123.8(2) . . ?
C12 C11 P1 120.2(2) . . ?
C13 C12 C11 121.3(2) . . ?
C13 C12 C17 113.3(2) . . ?
C11 C12 C17 125.2(2) . . ?
C14 C13 C12 120.6(3) . . ?
C14 C13 H13A 119.7 . . ?
C12 C13 H13A 119.7 . . ?
C13 C14 C15 119.6(3) . . ?
C13 C14 C18 120.4(3) . . ?
C15 C14 C18 119.9(3) . . ?
C14 C15 C16 120.0(3) . . ?
C14 C15 H15A 120.0 . . ?
C16 C15 H15A 120.0 . . ?
C15 C16 C11 122.1(3) . . ?
C15 C16 C19 114.5(2) . . ?
C11 C16 C19 123.4(3) . . ?
F13 C17 F12 107.9(2) . . ?
F13 C17 F11 105.8(2) . . ?
F12 C17 F11 106.0(2) . . ?
F13 C17 C12 113.9(2) . . ?
F12 C17 C12 112.7(2) . . ?
F11 C17 C12 109.9(2) . . ?
F16 C18 F15 107.6(2) . . ?
F16 C18 F14 106.9(2) . . ?
F15 C18 F14 106.7(2) . . ?
F16 C18 C14 112.6(2) . . ?
F15 C18 C14 111.5(2) . . ?
F14 C18 C14 111.3(2) . . ?
F17 C19 F18 106.3(2) . . ?
F17 C19 F19 106.1(2) . . ?
F18 C19 F19 107.0(2) . . ?
F17 C19 C16 112.1(2) . . ?
F18 C19 C16 113.2(2) . . ?
F19 C19 C16 111.7(2) . . ?
C22 C21 C26 116.6(2) . . ?
C22 C21 P1 129.4(2) . . ?
C26 C21 P1 113.3(2) . . ?
C23 C22 C21 121.4(3) . . ?
C23 C22 C27 111.7(2) . . ?
C21 C22 C27 126.8(2) . . ?
C24 C23 C22 120.4(3) . . ?
C24 C23 H23A 119.8 . . ?
C22 C23 H23A 119.8 . . ?
C23 C24 C25 119.9(3) . . ?
C23 C24 C28 121.2(3) . . ?
C25 C24 C28 118.9(3) . . ?
C24 C25 C26 120.2(3) . . ?
C24 C25 H25A 119.9 . . ?
C26 C25 H25A 119.9 . . ?
C25 C26 C21 121.4(3) . . ?
C25 C26 C29 115.7(2) . . ?
C21 C26 C29 122.7(2) . . ?
F23 C27 F21 107.3(2) . . ?
F23 C27 F22 106.6(2) . . ?
F21 C27 F22 105.7(2) . . ?
F23 C27 C22 115.5(2) . . ?
F21 C27 C22 110.6(2) . . ?
F22 C27 C22 110.6(2) . . ?
F24 C28 F26 107.4(3) . . ?
F24 C28 F25 107.0(3) . . ?
F26 C28 F25 104.7(3) . . ?
F24 C28 C24 112.5(2) . . ?
F26 C28 C24 111.9(3) . . ?
F25 C28 C24 112.8(3) . . ?
F28 C29 F27 106.1(2) . . ?
F28 C29 F29 107.2(2) . . ?
F27 C29 F29 106.0(2) . . ?
F28 C29 C26 113.9(2) . . ?
F27 C29 C26 111.8(2) . . ?
F29 C29 C26 111.3(2) . . ?

loop_
_geom_bond_atom_site_label_1
_geom_bond_atom_site_label_2
_geom_bond_distance
_geom_bond_site_symmetry_2
_geom_bond_publ_flag
Cl1 P1 2.0628(10) . ?
P1 C11 1.882(3) . ?
P1 C21 1.885(3) . ?
C11 C16 1.411(4) . ?
C11 C12 1.420(4) . ?
C12 C13 1.391(4) . ?
C12 C17 1.521(4) . ?
C13 C14 1.382(4) . ?
C13 H13A 0.9300 . ?
C14 C15 1.385(4) . ?
C14 C18 1.509(4) . ?
C15 C16 1.391(4) . ?
C15 H15A 0.9300 . ?
C16 C19 1.506(4) . ?
C17 F13 1.341(3) . ?
C17 F12 1.342(3) . ?
C17 F11 1.343(3) . ?
C18 F16 1.331(3) . ?
C18 F15 1.336(3) . ?
C18 F14 1.345(3) . ?
C19 F17 1.339(3) . ?
C19 F18 1.339(3) . ?
C19 F19 1.347(3) . ?
C21 C22 1.400(4) . ?
C21 C26 1.421(4) . ?
C22 C23 1.397(4) . ?
C22 C27 1.526(4) . ?
C23 C24 1.375(4) . ?
C23 H23A 0.9300 . ?
C24 C25 1.383(4) . ?
C24 C28 1.504(4) . ?
C25 C26 1.387(4) . ?
C25 H25A 0.9300 . ?
C26 C29 1.518(4) . ?
C27 F23 1.321(3) . ?
C27 F21 1.334(3) . ?
C27 F22 1.341(3) . ?
C28 F24 1.305(4) . ?
C28 F26 1.319(4) . ?
C28 F25 1.324(4) . ?
C29 F28 1.335(3) . ?
C29 F27 1.338(3) . ?
C29 F29 1.349(4) . ?

loop_
_cod_related_entry_id
_cod_related_entry_database
_cod_related_entry_code
1 ChemSpider 13721414
